data_7115926
loop_
_publ_author_name
'Dan Dumitrescu'
'Yves-Marie Legrand'
'Eddy Petit'
'Arie van der Lee'
'Mihail Barboiu'

_publ_section_title
;
 Progressive compression of 1,omega-diammonium-alkanes inside a rigid
 crystalline molecular cage
;
_journal_name_full Chem.Commun.
_journal_page_first 14086
_journal_paper_doi 10.1039/C4cc03866E
_journal_volume 50
_journal_year 2014
_chemical_formula_moiety 'C16 H6 O12 S4, 2(C10 H26 N2), 4(H2 O)'
_chemical_formula_sum 'C36 H66 N4 O16 S4'
_chemical_formula_weight 939.21
_space_group_IT_number 2
_symmetry_cell_setting triclinic
_symmetry_space_group_name_Hall '-P 1'
_symmetry_space_group_name_H-M 'P -1'
_atom_sites_solution_hydrogens difmap
_atom_sites_solution_primary iterative
_cell_angle_alpha 77.311(3)
_cell_angle_beta 81.835(4)
_cell_angle_gamma 86.214(3)
_cell_formula_units_Z 1
_cell_length_a 7.8956(4)
_cell_length_b 9.6557(3)
_cell_length_c 14.9160(6)
_cell_measurement_reflns_used 6458
_cell_measurement_temperature 175
_cell_measurement_theta_max 29.0590
_cell_measurement_theta_min 2.3010
_cell_volume 1097.43(8)
_computing_cell_refinement
;
CrysAlisPro, Agilent Technologies,
Version 1.171.36.24 (release 03-12-2012 CrysAlis171 .NET)
(compiled Dec  3 2012,18:21:49)
;
_computing_data_collection
;
CrysAlisPro, Agilent Technologies,
Version 1.171.36.24 (release 03-12-2012 CrysAlis171 .NET)
(compiled Dec  3 2012,18:21:49)
;
_computing_data_reduction
;
CrysAlisPro, Agilent Technologies,
Version 1.171.36.24 (release 03-12-2012 CrysAlis171 .NET)
(compiled Dec  3 2012,18:21:49)
;
_computing_molecular_graphics 'CAMERON (Watkin et al., 1996)'
_computing_publication_material 'CRYSTALS (Betteridge et al., 2003)'
_computing_structure_refinement 'CRYSTALS (Betteridge et al., 2003)'
_computing_structure_solution 'Superflip (Palatinus & Chapuis, 2007)'
_diffrn_ambient_temperature 175
_diffrn_detector_area_resol_mean 16.0143
_diffrn_measured_fraction_theta_full 1.000
_diffrn_measured_fraction_theta_max 0.869
_diffrn_measurement_details
;
  1 omega  -53.00   44.00   1.0000   46.3800
omega____ theta____ kappa____ phi______ frames
    -       15.4892  -19.0000  -90.0000 97

  2 omega   49.00   88.00   1.0000   46.3800
omega____ theta____ kappa____ phi______ frames
    -       15.4892  179.0000 -150.0000 39

  3 omega  -52.00   15.00   1.0000   46.3800
omega____ theta____ kappa____ phi______ frames
    -       15.4892  -57.0000   30.0000 67

  4 omega  -82.00   -5.00   1.0000   46.3800
omega____ theta____ kappa____ phi______ frames
    -      -16.2704  -57.0000 -120.0000 77

  5 omega  -86.00  -51.00   1.0000   46.3800
omega____ theta____ kappa____ phi______ frames
    -      -16.2704  151.0000  -49.2221 35

  6 omega  -47.00    8.00   1.0000   46.3800
omega____ theta____ kappa____ phi______ frames
    -      -16.2704  -77.0000  150.0000 55

  7 omega   34.00   88.00   1.0000   46.3800
omega____ theta____ kappa____ phi______ frames
    -       15.4892  179.0000  -60.0000 54

  8 omega  -33.00   51.00   1.0000   46.3800
omega____ theta____ kappa____ phi______ frames
    -      -16.2704   57.0000  150.0000 84

  9 omega  -85.00    3.00   1.0000   46.3800
omega____ theta____ kappa____ phi______ frames
    -      -16.2704  -38.0000   60.0000 88

 10 omega  -84.00  -59.00   1.0000   46.3800
omega____ theta____ kappa____ phi______ frames
    -      -16.2704  -57.0000    0.0000 25

;
_diffrn_measurement_device Area
_diffrn_measurement_device_type 'Xcalibur, Sapphire3, Gemini'
_diffrn_measurement_method '\w scans'
_diffrn_orient_matrix_UB_11 0.0824545000
_diffrn_orient_matrix_UB_12 0.0249365000
_diffrn_orient_matrix_UB_13 0.0001357000
_diffrn_orient_matrix_UB_21 0.0322593000
_diffrn_orient_matrix_UB_22 -0.0314879000
_diffrn_orient_matrix_UB_23 -0.0380024000
_diffrn_orient_matrix_UB_31 -0.0201907000
_diffrn_orient_matrix_UB_32 0.0637491000
_diffrn_orient_matrix_UB_33 -0.0311959000
_diffrn_radiation_monochromator graphite
_diffrn_radiation_source 'Enhance (Mo) X-ray Source'
_diffrn_radiation_type 'Mo K\a'
_diffrn_radiation_wavelength 0.71073
_diffrn_reflns_av_R_equivalents 0.032
_diffrn_reflns_av_unetI/netI 0.0422
_diffrn_reflns_limit_h_max 10
_diffrn_reflns_limit_h_min -10
_diffrn_reflns_limit_k_max 13
_diffrn_reflns_limit_k_min -12
_diffrn_reflns_limit_l_max 20
_diffrn_reflns_limit_l_min -19
_diffrn_reflns_number 15468
_diffrn_reflns_theta_full 26.370
_diffrn_reflns_theta_max 29.386
_diffrn_reflns_theta_min 2.163
_exptl_absorpt_coefficient_mu 0.290
_exptl_absorpt_correction_T_max 1.00000
_exptl_absorpt_correction_T_min 0.97075
_exptl_absorpt_correction_type multi-scan
_exptl_absorpt_process_details
;
CrysAlisPro, Agilent Technologies,
Version 1.171.36.24 (release 03-12-2012 CrysAlis171 .NET)
(compiled Dec  3 2012,18:21:49)
Empirical absorption correction using spherical harmonics,
 implemented in SCALE3 ABSPACK scaling algorithm.
;
_exptl_crystal_colour yellow
_exptl_crystal_density_diffrn 1.421
_exptl_crystal_density_method 'not measured'
_exptl_crystal_description prism
_exptl_crystal_F_000 502
_exptl_crystal_size_max 0.50
_exptl_crystal_size_mid 0.35
_exptl_crystal_size_min 0.25
_refine_diff_density_max 0.50
_refine_diff_density_min -0.49
_refine_ls_extinction_method None
_refine_ls_goodness_of_fit_ref 1.0944
_refine_ls_hydrogen_treatment noref
_refine_ls_matrix_type full
_refine_ls_number_parameters 289
_refine_ls_number_reflns 4495
_refine_ls_number_restraints 106
_refine_ls_R_factor_all 0.0529
_refine_ls_R_factor_gt 0.0437
_refine_ls_shift/su_max 0.0014653
_refine_ls_shift/su_mean 0.0000751
_refine_ls_structure_factor_coef F
_refine_ls_weighting_details
;
 Method, part 1, Chebychev polynomial, (Watkin, 1994, Prince, 1982) 
 [weight] = 1.0/[A~0~*T~0~(x)+A~1~*T~1~(x) ... +A~n-1~]*T~n-1~(x)]
 where A~i~ are the Chebychev coefficients listed below and x= Fcalc/Fmax 
 Method = Robust Weighting (Prince, 1982) 
 W = [weight] * [1-(deltaF/6*sigmaF)^2^]^2^ 
 A~i~ are: 
 9.17 2.69 7.17 1.57 
;
_refine_ls_weighting_scheme calc
_refine_ls_wR_factor_all 0.0532
_refine_ls_wR_factor_gt 0.0483
_refine_ls_wR_factor_ref 0.0483
_reflns_limit_h_max 10
_reflns_limit_h_min -10
_reflns_limit_k_max 13
_reflns_limit_k_min -12
_reflns_limit_l_max 20
_reflns_limit_l_min 0
_reflns_number_gt 4495
_reflns_number_total 5259
_reflns_threshold_expression I>2.0\s(I)
_oxford_diffrn_Wilson_B_factor 1.72
_oxford_diffrn_Wilson_scale 0.42
_oxford_refine_ls_r_factor_ref 0.0437
_oxford_refine_ls_scale 4.558(8)
_oxford_reflns_number_all 5259
_oxford_reflns_threshold_expression_ref I>2.0\s(I)
_cod_data_source_file c4cc03866e2.cif
_cod_data_source_block 1
_cod_original_sg_symbol_H-M 'P -1 '
_cod_database_code 7115926
_cell_oxdiff_length_a 7.8956(4)
_cell_oxdiff_length_b 9.6557(3)
_cell_oxdiff_length_c 14.9160(6)
_cell_oxdiff_angle_alpha 77.311(3)
_cell_oxdiff_angle_beta 81.835(4)
_cell_oxdiff_angle_gamma 86.214(3)
_cell_oxdiff_volume 1097.43(8)
_montpellier_reflns_maxres 0.72
_montpellier_reflns_completeness_maxres 86.85
_montpellier_reflns_redundancy_maxres 2.94

loop_
_symmetry_equiv_pos_as_xyz
x,y,z
-x,-y,-z

loop_
_atom_site_label
_atom_site_type_symbol
_atom_site_fract_x
_atom_site_fract_y
_atom_site_fract_z
_atom_site_U_iso_or_equiv
_atom_site_occupancy
_atom_site_adp_type
_atom_site_refinement_flags_adp
_atom_site_disorder_group
S1 S 0.61657(5) 0.65860(4) 0.82010(3) 0.0170 1.0000 Uani . .
O2 O 0.70559(19) 0.68183(13) 0.72515(9) 0.0294 1.0000 Uani . .
O3 O 0.71402(18) 0.56851(12) 0.88554(9) 0.0270 1.0000 Uani . .
O4 O 0.44326(17) 0.61495(15) 0.82546(11) 0.0355 1.0000 Uani . .
C5 C 0.59868(19) 0.83031(15) 0.84706(10) 0.0155 1.0000 Uani . .
C6 C 0.53428(19) 0.84914(15) 0.93648(10) 0.0146 1.0000 Uani . .
C7 C 0.53112(18) 0.98824(15) 0.95456(10) 0.0135 1.0000 Uani . .
C8 C 0.58954(19) 1.10548(15) 0.88256(10) 0.0146 1.0000 Uani . .
C9 C 0.6432(2) 1.08060(15) 0.79319(10) 0.0157 1.0000 Uani . .
C10 C 0.6490(2) 0.94477(16) 0.77668(10) 0.0170 1.0000 Uani . .
S11 S 0.70350(5) 1.22094(4) 0.69666(3) 0.0190 1.0000 Uani . .
O12 O 0.55669(18) 1.32014(14) 0.68737(9) 0.0298 1.0000 Uani . .
O13 O 0.74462(19) 1.15592(13) 0.61715(8) 0.0289 1.0000 Uani . .
O14 O 0.84941(18) 1.28476(15) 0.71869(9) 0.0322 1.0000 Uani . .
C15 C 0.5908(2) 1.24265(15) 0.90450(10) 0.0177 1.0000 Uani . .
C16 C 0.5314(2) 1.26417(15) 0.99010(11) 0.0168 1.0000 Uani . .
O17 O 1.00158(17) 0.53761(14) 0.67319(10) 0.0300 1.0000 Uani . .
O18 O 0.26496(19) 0.61281(16) 1.53130(9) 0.0355 1.0000 Uani . .
N19 N 0.2555(2) 0.41369(16) 0.78547(11) 0.0257 1.0000 Uani . .
C20 C 0.1703(2) 0.29025(18) 0.85046(12) 0.0242 1.0000 Uani . .
C21 C 0.0780(2) 0.33155(18) 0.93709(12) 0.0250 1.0000 Uani . .
C22 C 0.0103(2) 0.19935(19) 1.00535(13) 0.0268 1.0000 Uani . .
C23 C -0.0611(2) 0.2264(2) 1.10009(13) 0.0286 1.0000 Uani . .
C24 C -0.1162(2) 0.0903(2) 1.16821(14) 0.0298 1.0000 Uani . .
C25 C -0.1466(3) 0.1039(2) 1.26828(14) 0.0323 1.0000 Uani U .
C26 C -0.2098(3) -0.0319(2) 1.33370(14) 0.0370 1.0000 Uani U .
N30 N -0.3914(2) -0.38524(17) 1.56764(11) 0.0307 1.0000 Uani U .
C280 C -0.3371(5) -0.1355(4) 1.5005(2) 0.0286 0.5000 Uani U 1
C281 C -0.1939(6) -0.1904(5) 1.4958(3) 0.0408 0.5000 Uani U 2
C290 C -0.3727(6) -0.2335(5) 1.5067(3) 0.0400 0.5000 Uani U 2
C291 C -0.2803(5) -0.2859(4) 1.4949(2) 0.0235 0.5000 Uani U 1
C271 C -0.2019(4) -0.0316(3) 1.43422(16) 0.0550 1.0000 Uani U .
H1 H 0.6872 0.9311 0.7176 0.0204 1.0000 Uiso . .
H2 H 0.6343 1.3182 0.8587 0.0227 1.0000 Uiso . .
H3 H 0.0903 0.2533 0.8183 0.0295 1.0000 Uiso . .
H4 H 0.5323 1.3538 1.0019 0.0207 1.0000 Uiso . .
H5 H -0.0785 0.1605 0.9789 0.0333 1.0000 Uiso . .
H6 H 0.3366 0.3826 0.7448 0.0396 1.0000 Uiso . .
H7 H -0.2216 0.0584 1.1525 0.0365 1.0000 Uiso . .
H8 H -0.1604 0.2930 1.0946 0.0350 1.0000 Uiso . .
H9 H 0.0263 0.2691 1.1240 0.0349 1.0000 Uiso . .
H10 H -0.0146 0.3968 0.9212 0.0311 1.0000 Uiso . .
H11 H 0.1051 0.1280 1.0124 0.0324 1.0000 Uiso . .
H12 H 0.2584 0.2164 0.8681 0.0299 1.0000 Uiso . .
H13 H 0.1796 0.4691 0.7538 0.0400 1.0000 Uiso . .
H15 H 0.3059 0.4658 0.8161 0.0401 1.0000 Uiso . .
H16 H -0.0398 0.1284 1.2867 0.0398 1.0000 Uiso . .
H17 H 0.9282 0.5906 0.6936 0.0462 1.0000 Uiso . .
H18 H 0.9499 0.4636 0.6813 0.0461 1.0000 Uiso . .
H19 H 0.1577 0.3767 0.9652 0.0312 1.0000 Uiso . .
H20 H 0.2473 0.6870 1.4941 0.0543 1.0000 Uiso . .
H21 H -0.2270 0.1814 1.2763 0.0399 1.0000 Uiso . .
H23 H -0.0259 0.0162 1.1622 0.0370 1.0000 Uiso . .
H24 H -0.1387 -0.1118 1.3180 0.0452 1.0000 Uiso . .
H25 H 0.1811 0.6019 1.5700 0.0536 1.0000 Uiso . .
H26 H -0.3276 -0.0443 1.3240 0.0457 1.0000 Uiso . .
H2801 H -0.3453 -0.1236 1.5631 0.0288 0.5000 Uiso . 1
H2802 H -0.4492 -0.1151 1.4811 0.0288 0.5000 Uiso . 1
H2811 H -0.1578 -0.1940 1.5548 0.0662 0.5000 Uiso . 2
H2812 H -0.1180 -0.2528 1.4649 0.0662 0.5000 Uiso . 2
H2911 H -0.1605 -0.3030 1.5054 0.0253 0.5000 Uiso . 1
H2912 H -0.2860 -0.3033 1.4343 0.0253 0.5000 Uiso . 1
H2901 H -0.4416 -0.1666 1.5339 0.0675 0.5000 Uiso . 2
H2902 H -0.4001 -0.2307 1.4462 0.0675 0.5000 Uiso . 2
H2711 H -0.2268 0.0620 1.4440 0.0668 0.5000 Uiso . 1
H2712 H -0.0904 -0.0618 1.4488 0.0668 0.5000 Uiso . 1
H2713 H -0.3015 0.0171 1.4575 0.0668 0.5000 Uiso . 2
H2714 H -0.1031 0.0159 1.4386 0.0668 0.5000 Uiso . 2
H301 H -0.5068 -0.4119 1.5741 0.0369 0.5000 Uiso . 2
H302 H -0.3600 -0.3866 1.6270 0.0369 0.5000 Uiso . 2
H303 H -0.3187 -0.4499 1.5390 0.0369 0.5000 Uiso . 2
H304 H -0.3571 -0.4805 1.5650 0.0369 0.5000 Uiso . 1
H305 H -0.3799 -0.3693 1.6270 0.0369 0.5000 Uiso . 1
H306 H -0.5074 -0.3685 1.5568 0.0369 0.5000 Uiso . 1

loop_
_atom_site_aniso_label
_atom_site_aniso_U_11
_atom_site_aniso_U_22
_atom_site_aniso_U_33
_atom_site_aniso_U_23
_atom_site_aniso_U_13
_atom_site_aniso_U_12
S1 0.02329(19) 0.01141(17) 0.01795(19) -0.00741(13) -0.00189(14) -0.00060(13)
O2 0.0484(8) 0.0194(6) 0.0207(6) -0.0101(5) 0.0025(5) 0.0013(5)
O3 0.0394(7) 0.0148(5) 0.0284(6) -0.0061(5) -0.0097(5) 0.0050(5)
O4 0.0271(7) 0.0276(7) 0.0598(10) -0.0253(7) -0.0062(6) -0.0035(5)
C5 0.0205(7) 0.0102(6) 0.0174(7) -0.0061(5) -0.0040(6) 0.0012(5)
C6 0.0173(7) 0.0119(6) 0.0161(7) -0.0053(5) -0.0035(5) 0.0002(5)
C7 0.0159(6) 0.0119(6) 0.0135(7) -0.0038(5) -0.0031(5) -0.0003(5)
C8 0.0192(7) 0.0110(6) 0.0143(7) -0.0037(5) -0.0020(5) -0.0011(5)
C9 0.0207(7) 0.0114(6) 0.0144(7) -0.0014(5) -0.0015(5) -0.0017(5)
C10 0.0223(7) 0.0148(7) 0.0143(7) -0.0056(5) -0.0008(6) -0.0001(5)
S11 0.0279(2) 0.01379(18) 0.01391(17) -0.00191(13) 0.00171(14) -0.00309(14)
O12 0.0395(7) 0.0214(6) 0.0221(6) 0.0028(5) 0.0021(5) 0.0057(5)
O13 0.0490(8) 0.0200(6) 0.0150(5) -0.0038(4) 0.0058(5) -0.0026(5)
O14 0.0370(7) 0.0287(7) 0.0296(7) -0.0008(5) -0.0017(6) -0.0159(6)
C15 0.0260(8) 0.0112(6) 0.0159(7) -0.0024(5) -0.0023(6) -0.0021(6)
C16 0.0234(7) 0.0088(6) 0.0190(7) -0.0035(5) -0.0037(6) -0.0015(5)
O17 0.0303(7) 0.0225(6) 0.0344(7) -0.0043(5) 0.0040(5) -0.0044(5)
O18 0.0372(8) 0.0407(8) 0.0230(6) 0.0005(6) 0.0010(6) 0.0046(6)
N19 0.0257(7) 0.0257(7) 0.0276(7) -0.0103(6) -0.0010(6) -0.0058(6)
C20 0.0247(8) 0.0213(8) 0.0280(8) -0.0078(6) -0.0024(7) -0.0048(6)
C21 0.0264(8) 0.0213(8) 0.0264(8) -0.0048(6) -0.0016(7) 0.0010(6)
C22 0.0258(8) 0.0218(8) 0.0307(9) -0.0018(7) -0.0029(7) -0.0002(6)
C23 0.0287(9) 0.0255(9) 0.0294(9) -0.0019(7) -0.0021(7) -0.0029(7)
C24 0.0295(9) 0.0270(9) 0.0310(9) -0.0010(7) -0.0031(7) -0.0059(7)
C25 0.0366(10) 0.0300(10) 0.0286(9) -0.0026(7) -0.0030(8) -0.0035(8)
C26 0.0514(12) 0.0329(10) 0.0272(9) -0.0044(8) -0.0049(9) -0.0124(9)
N30 0.0408(9) 0.0269(8) 0.0246(7) -0.0027(6) -0.0058(7) -0.0087(6)
C280 0.0464(17) 0.0205(12) 0.0180(14) -0.0070(12) 0.0020(13) 0.0014(11)
C281 0.0411(16) 0.0384(17) 0.040(2) 0.0023(15) -0.0096(18) -0.0072(13)
C290 0.0395(16) 0.0247(13) 0.050(2) 0.0012(15) -0.0026(19) 0.0003(12)
C291 0.0354(17) 0.0195(13) 0.0138(13) -0.0016(11) -0.0019(12) 0.0024(10)
C271 0.105(2) 0.0348(11) 0.0254(9) -0.0026(8) -0.0016(11) -0.0322(13)

loop_
_atom_type_symbol
_atom_type_scat_dispersion_real
_atom_type_scat_dispersion_imag
_atom_type_scat_Cromer_Mann_a1
_atom_type_scat_Cromer_Mann_b1
_atom_type_scat_Cromer_Mann_a2
_atom_type_scat_Cromer_Mann_b2
_atom_type_scat_Cromer_Mann_a3
_atom_type_scat_Cromer_Mann_b3
_atom_type_scat_Cromer_Mann_a4
_atom_type_scat_Cromer_Mann_b4
_atom_type_scat_Cromer_Mann_c
_atom_type_scat_source
C 0.0033 0.0016 2.3100 20.8439 1.0200 10.2075 1.5886 0.5687 0.8650 51.6512 0.2156 'International Tables Vol C 4.2.6.8 and 6.1.1.4'
S 0.1246 0.1234 6.9053 1.4679 5.2034 22.2151 1.4379 0.2536 1.5863 56.1720 0.8669 'International Tables Vol C 4.2.6.8 and 6.1.1.4'
O 0.0106 0.0060 3.0485 13.2771 2.2868 5.7011 1.5463 0.3239 0.8670 32.9089 0.2508 'International Tables Vol C 4.2.6.8 and 6.1.1.4'
N 0.0061 0.0033 12.2126 0.0057 3.1322 9.8933 2.0125 28.9975 1.1663 0.5826 -11.5290 'International Tables Vol C 4.2.6.8 and 6.1.1.4'
H 0.0000 0.0000 0.4930 10.5109 0.3229 26.1257 0.1402 3.1424 0.0408 57.7998 0.0030 'International Tables Vol C 4.2.6.8 and 6.1.1.4'

loop_
_montpellier_diffrn_reflns_class_number
_montpellier_diffrn_reflns_class_d_res_high
_montpellier_diffrn_reflns_class_d_res_low
_montpellier_diffrn_reflns_class_redundancy
_montpellier_diffrn_reflns_class_av_i/ui
_diffrn_reflns_class_av_R_eq
_montpellier_diffrn_reflns_class_completeness_shell
_montpellier_diffrn_reflns_class_cumul_completeness
0 100.0 1.63 5.3 65.01 0.023 99.8 99.81
1 1.63 1.30 4.1 35.30 0.034 100.0 99.90
2 1.30 1.13 3.7 28.56 0.033 100.0 99.94
3 1.13 1.03 3.0 18.76 0.041 100.0 99.95
4 1.03 0.96 2.8 13.89 0.050 100.0 99.96
5 0.96 0.90 2.6 10.95 0.062 100.0 99.97
6 0.90 0.86 2.4 9.48 0.069 100.0 99.97
7 0.86 0.82 2.3 7.82 0.084 100.0 99.98
8 0.82 0.78 2.0 6.95 0.095 93.8 99.24
9 0.78 0.72 1.3 5.26 0.080 41.3 86.85

loop_
_geom_angle_atom_site_label_1
_geom_angle_site_symmetry_1
_geom_angle_atom_site_label_2
_geom_angle_atom_site_label_3
_geom_angle
_geom_angle_publ_flag
O2 . S1 O3 112.51(8) yes
O2 . S1 O4 111.94(9) yes
O3 . S1 O4 113.87(9) yes
O2 . S1 C5 104.40(7) yes
O3 . S1 C5 107.38(7) yes
O4 . S1 C5 105.94(7) yes
S1 . C5 C6 121.25(11) yes
S1 . C5 C10 117.73(11) yes
C6 . C5 C10 121.02(13) yes
C16 2_677 C6 C5 123.20(13) yes
C16 2_677 C6 C7 118.41(13) yes
C5 . C6 C7 118.38(13) yes
C7 2_677 C7 C6 120.18(17) yes
C7 2_677 C7 C8 119.42(16) yes
C6 . C7 C8 120.40(13) yes
C7 . C8 C9 118.27(13) yes
C7 . C8 C15 118.67(13) yes
C9 . C8 C15 123.07(14) yes
C8 . C9 C10 120.87(14) yes
C8 . C9 S11 122.01(11) yes
C10 . C9 S11 117.11(11) yes
C9 . C10 C5 120.89(14) yes
C9 . C10 H1 119.1 no
C5 . C10 H1 120.0 no
C9 . S11 O12 106.93(7) yes
C9 . S11 O13 106.21(7) yes
O12 . S11 O13 111.90(8) yes
C9 . S11 O14 106.25(8) yes
O12 . S11 O14 111.99(9) yes
O13 . S11 O14 113.02(9) yes
C8 . C15 C16 121.56(14) yes
C8 . C15 H2 119.0 no
C16 . C15 H2 119.5 no
C6 2_677 C16 C15 121.68(13) yes
C6 2_677 C16 H4 118.7 no
C15 . C16 H4 119.6 no
H17 . O17 H18 102.0 no
H20 . O18 H25 106.5 no
C20 . N19 H6 109.9 no
C20 . N19 H13 110.6 no
H6 . N19 H13 108.5 no
C20 . N19 H15 111.1 no
H6 . N19 H15 108.0 no
H13 . N19 H15 108.7 no
N19 . C20 C21 111.62(14) yes
N19 . C20 H3 108.4 no
C21 . C20 H3 110.3 no
N19 . C20 H12 108.4 no
C21 . C20 H12 108.8 no
H3 . C20 H12 109.2 no
C20 . C21 C22 109.50(15) yes
C20 . C21 H10 109.4 no
C22 . C21 H10 110.0 no
C20 . C21 H19 109.2 no
C22 . C21 H19 109.4 no
H10 . C21 H19 109.3 no
C21 . C22 C23 113.45(15) yes
C21 . C22 H5 108.7 no
C23 . C22 H5 109.9 no
C21 . C22 H11 108.0 no
C23 . C22 H11 108.7 no
H5 . C22 H11 107.9 no
C22 . C23 C24 111.93(16) yes
C22 . C23 H8 109.6 no
C24 . C23 H8 108.7 no
C22 . C23 H9 108.9 no
C24 . C23 H9 109.2 no
H8 . C23 H9 108.5 no
C23 . C24 C25 114.08(16) yes
C23 . C24 H7 109.7 no
C25 . C24 H7 108.4 no
C23 . C24 H23 108.4 no
C25 . C24 H23 108.2 no
H7 . C24 H23 107.9 no
C24 . C25 C26 112.55(17) yes
C24 . C25 H16 109.6 no
C26 . C25 H16 108.6 no
C24 . C25 H21 110.9 no
C26 . C25 H21 109.4 no
H16 . C25 H21 105.4 no
C25 . C26 C271 112.93(17) yes
C25 . C26 H24 108.7 no
C271 . C26 H24 108.2 no
C25 . C26 H26 108.1 no
C271 . C26 H26 110.3 no
H24 . C26 H26 108.5 no
C291 . N30 H304 109.4 no
C291 . N30 H305 109.4 no
H304 . N30 H305 109.6 no
C291 . N30 H306 109.4 no
H304 . N30 H306 109.5 no
H305 . N30 H306 109.5 no
C291 . C280 C271 108.2(3) yes
C291 . C280 H2801 110.5 no
C271 . C280 H2801 110.8 no
C291 . C280 H2802 109.6 no
C271 . C280 H2802 110.2 no
H2801 . C280 H2802 107.6 no
C290 . C281 C271 102.6(3) yes
C290 . C281 H2811 110.8 no
C271 . C281 H2811 112.7 no
C290 . C281 H2812 110.7 no
C271 . C281 H2812 112.1 no
H2811 . C281 H2812 107.9 no
N30 . C290 C281 110.1(3) yes
N30 . C290 H2901 111.5 no
C281 . C290 H2901 107.3 no
N30 . C290 H2902 110.6 no
C281 . C290 H2902 107.0 no
H2901 . C290 H2902 110.1 no
C280 . C291 N30 108.4(3) yes
C280 . C291 H2911 110.2 no
N30 . C291 H2911 109.8 no
C280 . C291 H2912 111.5 no
N30 . C291 H2912 110.7 no
H2911 . C291 H2912 106.1 no
C26 . C271 C280 111.0(2) yes
C26 . C271 H2711 109.1 no
C280 . C271 H2711 108.9 no
C26 . C271 H2712 109.2 no
C280 . C271 H2712 109.0 no
H2711 . C271 H2712 109.7 no

loop_
_geom_bond_atom_site_label_1
_geom_bond_atom_site_label_2
_geom_bond_site_symmetry_2
_geom_bond_distance
_geom_bond_publ_flag
S1 O2 . 1.4658(13) yes
S1 O3 . 1.4330(13) yes
S1 O4 . 1.4446(14) yes
S1 C5 . 1.7823(14) yes
C5 C6 . 1.404(2) yes
C5 C10 . 1.382(2) yes
C6 C16 2_677 1.433(2) yes
C6 C7 . 1.4247(19) yes
C7 C7 2_677 1.436(3) yes
C7 C8 . 1.429(2) yes
C8 C9 . 1.407(2) yes
C8 C15 . 1.4333(19) yes
C9 C10 . 1.383(2) yes
C9 S11 . 1.7804(15) yes
C10 H1 . 0.926 no
S11 O12 . 1.4564(14) yes
S11 O13 . 1.4480(12) yes
S11 O14 . 1.4509(13) yes
C15 C16 . 1.352(2) yes
C15 H2 . 0.930 no
C16 H4 . 0.921 no
O17 H17 . 0.819 no
O17 H18 . 0.823 no
O18 H20 . 0.822 no
O18 H25 . 0.810 no
N19 C20 . 1.492(2) yes
N19 H6 . 0.901 no
N19 H13 . 0.893 no
N19 H15 . 0.893 no
C20 C21 . 1.510(2) yes
C20 H3 . 0.973 no
C20 H12 . 0.982 no
C21 C22 . 1.522(2) yes
C21 H10 . 0.954 no
C21 H19 . 0.976 no
C22 C23 . 1.516(3) yes
C22 H5 . 0.983 no
C22 H11 . 0.985 no
C23 C24 . 1.521(3) yes
C23 H8 . 0.982 no
C23 H9 . 0.973 no
C24 C25 . 1.511(3) yes
C24 H7 . 0.981 no
C24 H23 . 0.986 no
C25 C26 . 1.519(3) yes
C25 H16 . 0.981 no
C25 H21 . 0.966 no
C26 C271 . 1.510(3) yes
C26 H24 . 0.975 no
C26 H26 . 0.980 no
N30 C291 . 1.500(4) yes
N30 H304 . 0.949 no
N30 H305 . 0.950 no
N30 H306 . 0.950 no
C280 C291 . 1.507(5) yes
C280 C271 . 1.591(5) yes
C280 H2801 . 0.958 no
C280 H2802 . 0.965 no
C281 C290 . 1.475(6) yes
C281 C271 . 1.608(5) yes
C281 H2811 . 0.955 no
C281 H2812 . 0.964 no
C290 H2901 . 0.940 no
C290 H2902 . 0.952 no
C291 H2911 . 0.978 no
C291 H2912 . 0.963 no
C271 H2711 . 0.949 no
C271 H2712 . 0.948 no

loop_
_geom_hbond_atom_site_label_D
_geom_hbond_atom_site_label_H
_geom_hbond_atom_site_label_A
_geom_hbond_site_symmetry_A
_geom_hbond_angle_DHA
_geom_hbond_distance_DH
_geom_hbond_distance_HA
_geom_hbond_distance_DA
_geom_hbond_publ_flag
C15 H2 O14 . 122.96(10) 0.930 2.563 3.166(3) yes
C20 H3 O14 1_445 152.19(11) 0.973 2.539 3.430(3) yes
N19 H6 O12 1_545 161.56(11) 0.901 1.945 2.814(3) yes
C23 H8 O4 2_567 147.29(12) 0.982 2.578 3.445(3) yes
N19 H13 O17 1_455 162.79(10) 0.893 1.966 2.831(3) yes
N19 H15 O4 . 154.49(11) 0.893 1.900 2.733(3) yes
O17 H17 O2 . 161.27(10) 0.819 1.957 2.744(3) yes
O17 H18 O14 1_545 170.13(11) 0.823 1.886 2.700(3) yes
O18 H20 O13 2_677 164.41(10) 0.822 1.984 2.784(3) yes
O18 H25 O17 1_456 168.09(11) 0.810 1.960 2.758(3) yes
N30 H301 O18 1_445 150.45(11) 0.949 1.979 2.844(3) yes
N30 H302 O2 1_446 159.04(10) 0.950 1.880 2.788(3) yes
N30 H303 O18 2_558 154.98(11) 0.950 2.065 2.953(3) yes
N30 H304 O12 1_436 123.01(10) 0.949 2.404 3.027(3) yes
N30 H304 O18 2_558 141.90(10) 0.949 2.147 2.953(3) yes
N30 H305 O2 1_446 162.80(11) 0.950 1.866 2.788(3) yes
N30 H306 O18 1_445 164.41(11) 0.950 1.917 2.844(3) yes
